data_1529775
loop_
_publ_author_name
'Cordier, G.'
'Schaefer, H.'

_publ_section_title
;
 Ca2 Sb2 S5 - ein neues erdalkalithioantimonat(III) mit Sb2 S4-vierringen
;
_journal_name_full 'Revue de Chimie Minerale'
_journal_page_first 218
_journal_page_last 223
_journal_volume 18
_journal_year 1981
_chemical_formula_sum 'Ca2 S5 Sb2'
_chemical_name_systematic 'Ca2 Sb2 S5'
_space_group_IT_number 14
_symmetry_space_group_name_Hall '-P 2ybc'
_symmetry_space_group_name_H-M 'P 1 21/c 1'
_cell_angle_alpha 90
_cell_angle_beta 110.99
_cell_angle_gamma 90
_cell_formula_units_Z 4
_cell_length_a 15.074
_cell_length_b 5.694
_cell_length_c 11.378
_cell_volume 911.786
_citation_journal_id_ASTM RVCMA8
_cod_data_source_file Cordier_RVCMA8_1981_707.cif
_cod_data_source_block Ca2S5Sb2
_cod_original_cell_volume 911.7856
_cod_database_code 1529775

loop_
_symmetry_equiv_pos_as_xyz
x,y,z
-x,y+1/2,-z+1/2
-x,-y,-z
x,-y-1/2,z-1/2

loop_
_atom_site_label
_atom_site_type_symbol
_atom_site_fract_x
_atom_site_fract_y
_atom_site_fract_z
_atom_site_occupancy
_atom_site_U_iso_or_equiv
Ca2 Ca+2 0.106 0.72 0.3078 1 0.0
Sb2 Sb+3 0.1248 0.2434 0.5732 1 0.0
S4 S-2 0.8794 0.1878 0.4363 1 0.0
S2 S-2 0.5001 0.4885 0.3474 1 0.0
Sb1 Sb+3 0.3856 0.158 0.9478 1 0.0
Ca1 Ca+2 0.6677 0.2694 0.8327 1 0.0
S1 S-2 0.9024 0.7787 0.7264 1 0.0
S3 S-2 0.6951 0.2188 0.0957 1 0.0
S5 S-2 0.298 0.2303 0.1588 1 0.0
